data_2004483
loop_
_publ_author_name
'Mironov, Y. V.'
'Cody, J. A.'
'Ibers, J. A.'

_publ_section_title
;
 Hexachlorotetra-\m~3~-chloro-tetra-\m~3~-telluro-octohexarhenium(III)
;
_journal_issue 2
_journal_name_full 'Acta Crystallographica Section C'
_journal_page_first 281
_journal_page_last 283
_journal_paper_doi 10.1107/S0108270195013205
_journal_volume 52
_journal_year 1996
_chemical_formula_iupac 'Re6 Te4 Cl10'
_chemical_formula_sum 'Cl10 Re6 Te4'
_chemical_formula_weight 1982.10
_space_group_IT_number 2
_symmetry_cell_setting triclinic
_symmetry_space_group_name_Hall '-P 1'
_symmetry_space_group_name_H-M 'P -1'
_atom_type_scat_source 'International Tables Vol C Tables 4.2.6.8 and 6.1.1.4'
_cell_angle_alpha 85.250(10)
_cell_angle_beta 85.550(10)
_cell_angle_gamma 82.450(10)
_cell_formula_units_Z 2
_cell_length_a 9.0040(10)
_cell_length_b 9.0000(10)
_cell_length_c 12.963(2)
_cell_measurement_reflns_used 25
_cell_measurement_temperature 113(2)
_cell_measurement_theta_max 41
_cell_measurement_theta_min 40
_cell_volume 1035.4(2)
_computing_cell_refinement 'CAD4 Software'
_computing_data_collection 'CAD4 Software (Enraf-Nonius, 1989)'
_computing_data_reduction 'Peak profile (Blessing, 1987)'
_computing_molecular_graphics 'SHELXTL/PC (Sheldrick, 1994)'
_computing_publication_material SHELXTL/PC
_computing_structure_refinement 'SHELXL93 (Sheldrick, 1993)'
_computing_structure_solution 'SHELXS86 (Sheldrick, 1985)'
_diffrn_measurement_device CAD4
_diffrn_measurement_method \w-2\q
_diffrn_radiation_type 'Cu K\a~1~'
_diffrn_radiation_wavelength 1.54056
_diffrn_reflns_av_R_equivalents 0.0628
_diffrn_reflns_limit_h_max 10
_diffrn_reflns_limit_h_min -10
_diffrn_reflns_limit_k_max 10
_diffrn_reflns_limit_k_min -10
_diffrn_reflns_limit_l_max 15
_diffrn_reflns_limit_l_min -15
_diffrn_reflns_number 6989
_diffrn_reflns_theta_max 69.80
_diffrn_standards_decay_% 0
_diffrn_standards_interval_time '3 hours X-ray exposure time'
_diffrn_standards_number 6
_exptl_absorpt_coefficient_mu 121.99
_exptl_absorpt_correction_T_max 0.212
_exptl_absorpt_correction_T_min 0.020
_exptl_absorpt_correction_type analytical
_exptl_crystal_colour black
_exptl_crystal_density_diffrn 6.357
_exptl_crystal_description plate
_exptl_crystal_size_max 0.126
_exptl_crystal_size_mid 0.046
_exptl_crystal_size_min 0.019
_refine_diff_density_max 3.19
_refine_diff_density_min -3.65
_refine_ls_extinction_coef 0.00034(2)
_refine_ls_extinction_method 'SHELXL93 (Sheldrick, 1993)'
_refine_ls_goodness_of_fit_obs 1.40
_refine_ls_number_parameters 182
_refine_ls_number_reflns 3790
_refine_ls_R_factor_obs 0.0479
_refine_ls_shift/esd_max -0.08
_refine_ls_structure_factor_coef Fsqd
_refine_ls_weighting_details 'w = 1/ [\s^2^(Fo^2^) + (0.0400Fo^2^)^2^]'
_refine_ls_weighting_scheme calc
_refine_ls_wR_factor_obs 0.112
_reflns_number_total 3790
_cod_data_source_file br1121.cif
_cod_data_source_block global
_cod_depositor_comments
;
The following automatic conversions were performed:

'_refine_ls_weighting_scheme' value ' calc w = 1/ [\s^2^(Fo^2^) +
(0.0400Fo^2^)^2^]' was changed to 'calc'. New tag
'_refine_ls_weighting_details' was created. The value of the new tag
was set to 'w = 1/ [\s^2^(Fo^2^) + (0.0400Fo^2^)^2^]'.

Automatic conversion script
Id: cif_fix_values 3143 2015-03-26 13:38:13Z robertas 
;
_cod_original_cell_volume 1035.5(2)
_cod_database_code 2004483

loop_
_symmetry_equiv_pos_as_xyz
x,y,z
-x,-y,-z

loop_
_atom_site_aniso_label
_atom_site_aniso_U_11
_atom_site_aniso_U_22
_atom_site_aniso_U_33
_atom_site_aniso_U_12
_atom_site_aniso_U_13
_atom_site_aniso_U_23
Re1 0.0166(4) 0.0146(5) 0.0104(4) -0.0018(3) -0.0004(3) 0.0012(3)
Re2 0.0092(4) 0.0140(5) 0.0180(4) 0.0009(3) 0.0006(3) 0.0017(3)
Re3 0.0118(4) 0.0120(5) 0.0134(4) -0.0016(3) -0.0001(3) 0.0010(3)
Re4 0.0159(4) 0.0118(5) 0.0153(4) -0.0013(3) -0.0015(3) 0.0016(3)
Re5 0.0134(4) 0.0134(5) 0.0139(4) -0.0013(3) -0.0005(3) -0.0015(3)
Re6 0.0123(4) 0.0142(5) 0.0184(4) -0.0031(3) 0.0034(3) -0.0039(3)
Te1 0.0471(14) 0.032(2) 0.0281(13) -0.0082(11) 0.0008(10) 0.0014(11)
Cl11 0.0471(14) 0.032(2) 0.0281(13) -0.0082(11) 0.0008(10) 0.0014(11)
Te2 0.0319(11) 0.0269(15) 0.0318(12) -0.0076(10) 0.0032(9) 0.0015(10)
Cl12 0.0319(11) 0.0269(15) 0.0318(12) -0.0076(10) 0.0032(9) 0.0015(10)
Te3 0.0177(8) 0.0156(11) 0.0111(8) -0.0019(7) -0.0017(7) 0.0032(7)
Cl13 0.0177(8) 0.0156(11) 0.0111(8) -0.0019(7) -0.0017(7) 0.0032(7)
Te4 0.0183(8) 0.0158(11) 0.0164(9) -0.0066(7) -0.0087(7) 0.0007(8)
Cl14 0.0183(8) 0.0158(11) 0.0164(9) -0.0066(7) -0.0087(7) 0.0007(8)
Te5 0.0158(8) 0.0133(11) 0.0216(10) -0.0045(7) 0.0053(7) -0.0032(8)
Cl15 0.0158(8) 0.0133(11) 0.0216(10) -0.0045(7) 0.0053(7) -0.0032(8)
Te6 0.0094(7) 0.0162(11) 0.0210(9) -0.0022(7) 0.0017(6) -0.0048(8)
Cl16 0.0094(7) 0.0162(11) 0.0210(9) -0.0022(7) 0.0017(6) -0.0048(8)
Te7 0.0308(10) 0.0178(12) 0.0155(10) -0.0109(8) 0.0061(8) 0.0037(8)
Cl17 0.0308(10) 0.0178(12) 0.0155(10) -0.0109(8) 0.0061(8) 0.0037(8)
Te8 0.055(2) 0.045(2) 0.060(2) -0.0006(14) -0.0226(15) -0.004(2)
Cl18 0.055(2) 0.045(2) 0.060(2) -0.0006(14) -0.0226(15) -0.004(2)
Cl1 0.039(3) 0.031(3) 0.012(2) 0.008(2) 0.001(2) 0.000(2)
Cl2 0.024(3) 0.046(5) 0.127(8) 0.021(3) 0.004(4) 0.008(5)
Cl3 0.022(2) 0.022(3) 0.040(3) -0.007(2) 0.000(2) -0.002(2)
Cl4 0.043(3) 0.010(3) 0.035(3) -0.002(2) -0.014(2) 0.003(2)
Cl5 0.046(3) 0.043(4) 0.038(3) 0.002(3) -0.016(3) -0.022(3)
Cl6 0.022(3) 0.066(5) 0.056(4) -0.020(3) 0.016(2) -0.028(4)

loop_
_atom_site_label
_atom_site_occupancy
_atom_site_fract_x
_atom_site_fract_y
_atom_site_fract_z
_atom_site_U_iso_or_equiv
_atom_site_thermal_displace_type
_atom_site_calc_flag
_atom_site_refinement_flags
_atom_site_type_symbol
Re1 1 -.00159(9) .51102(11) 1.35586(6) .0140(2) Uani d . Re
Re2 1 .18515(8) .38143(11) 1.49307(7) .0142(2) Uani d . Re
Re3 1 -.09541(8) .32795(10) 1.50914(6) .0125(2) Uani d . Re
Re4 1 .46422(9) .19622(11) .94235(7) .0145(2) Uani d . Re
Re5 1 .58241(9) .06894(11) 1.11139(7) .0136(2) Uani d . Re
Re6 1 .31181(9) .02007(11) 1.07069(7) .0149(2) Uani d . Re
Te1 .50 .0897(3) .2226(3) 1.3613(2) .0358(6) Uani d P Te
Cl11 .50 .0897(3) .2226(3) 1.3613(2) .0358(6) Uani d P Cl
Te2 .50 .2821(3) .5626(3) 1.3420(2) .0303(5) Uani d P Te
Cl12 .50 .2821(3) .5626(3) 1.3420(2) .0303(5) Uani d P Cl
Te3 .50 .0953(2) .1954(2) 1.64505(14) .0150(4) Uani d P Te
Cl13 .50 .0953(2) .1954(2) 1.64505(14) .0150(4) Uani d P Cl
Te4 .50 .2859(2) .5408(2) 1.6256(2) .0162(4) Uani d P Te
Cl14 .50 .2859(2) .5408(2) 1.6256(2) .0162(4) Uani d P Cl
Te5 .50 .7369(2) .2468(3) .9850(2) .0169(4) Uani d P Te
Cl15 .50 .7369(2) .2468(3) .9850(2) .0169(4) Uani d P Cl
Te6 .50 .3594(2) .2867(2) 1.1273(2) .0154(4) Uani d P Te
Cl16 .50 .3594(2) .2867(2) 1.1273(2) .0154(4) Uani d P Cl
Te7 .50 .5699(2) .1020(3) .7569(2) .0214(5) Uani d P Te
Cl17 .50 .5699(2) .1020(3) .7569(2) .0214(5) Uani d P Cl
Te8 .50 .2002(4) .1461(4) .9076(3) .0527(9) Uani d P Te
Cl18 .50 .2002(4) .1461(4) .9076(3) .0527(9) Uani d P Cl
Cl1 1 .0051(6) .5175(7) 1.1739(4) .0287(13) Uani d . Cl
Cl2 1 .4166(7) .2330(10) 1.4794(9) .069(3) Uani d . Cl
Cl3 1 -0.2121(5) .1093(7) 1.5197(5) .0274(12) Uani d . Cl
Cl4 1 .4099(6) .4434(6) .8687(5) .0290(12) Uani d . Cl
Cl5 1 .6917(7) .1461(9) 1.2513(5) .041(2) Uani d . Cl
Cl6 1 .0683(6) .0515(10) 1.1500(6) .046(2) Uani d . Cl

loop_
_geom_angle_atom_site_label_1
_geom_angle_atom_site_label_2
_geom_angle_atom_site_label_3
_geom_angle_site_symmetry_1
_geom_angle_site_symmetry_3
_geom_angle
_geom_angle_publ_flag
Cl1 Re1 Cl11 . . 89.3(2) no
Cl1 Re1 Cl14 . 2_568 91.9(2) no
Cl11 Re1 Cl14 . 2_568 90.89(9) no
Cl1 Re1 Te2 . . 89.4(2) no
Cl11 Re1 Te2 . . 89.13(9) no
Cl14 Re1 Te2 2_568 . 178.68(8) no
Cl1 Re1 Re2 . 2_568 137.29(13) no
Cl11 Re1 Re2 . 2_568 119.35(7) no
Cl14 Re1 Re2 2_568 2_568 59.33(5) no
Te2 Re1 Re2 . 2_568 119.56(8) no
Cl1 Re1 Re3 . 2_568 135.4(2) no
Cl11 Re1 Re3 . 2_568 118.81(7) no
Cl14 Re1 Re3 2_568 2_568 119.20(6) no
Te2 Re1 Re3 . 2_568 59.70(7) no
Re2 Re1 Re3 2_568 2_568 59.87(3) no
Cl1 Re1 Te1 . . 89.3(2) n
Cl11 Re1 Te1 . . 0.0(2) n
Cl14 Re1 Te1 2_568 . 90.89(9) no
Te2 Re1 Te1 . . 89.13(9) n
Re2 Re1 Te1 2_568 . 119.35(7) n
Re3 Re1 Te1 2_568 . 118.81(7) n
Cl1 Re1 Re3 . . 134.7(2) no
Cl11 Re1 Re3 . . 59.29(7) no
Cl14 Re1 Re3 2_568 . 59.97(5) no
Te2 Re1 Re3 . . 118.98(6) no
Re2 Re1 Re3 2_568 . 60.07(3) no
Re3 Re1 Re3 2_568 . 89.82(4) no
Te1 Re1 Re3 . . 59.29(7) n
Cl1 Re1 Re2 . . 132.90(13) no
Cl11 Re1 Re2 . . 58.84(7) no
Cl14 Re1 Re2 2_568 . 119.63(6) no
Te2 Re1 Re2 . . 59.32(6) no
Re2 Re1 Re2 2_568 . 89.81(4) no
Re3 Re1 Re2 2_568 . 59.97(3) no
Te1 Re1 Re2 . . 58.84(7) n
Re3 Re1 Re2 . . 59.67(3) no
Cl1 Re1 Cl13 . 2_568 92.0(2) no
Cl11 Re1 Cl13 . 2_568 178.72(8) no
Cl14 Re1 Cl13 2_568 2_568 88.96(7) no
Te2 Re1 Cl13 . 2_568 91.00(8) no
Re2 Re1 Cl13 2_568 2_568 59.53(5) no
Re3 Re1 Cl13 2_568 2_568 60.23(5) no
Te1 Re1 Cl13 . 2_568 178.72(8) n
Re3 Re1 Cl13 . 2_568 119.59(6) no
Re2 Re1 Cl13 . 2_568 120.20(6) no
Cl1 Re1 Te4 . 2_568 91.9(2) n
Cl11 Re1 Te4 . 2_568 90.89(9) n
Cl14 Re1 Te4 2_568 2_568 0.00(12) n
Te2 Re1 Te4 . 2_568 178.68(8) n
Re2 Re1 Te4 2_568 2_568 59.33(5) n
Re3 Re1 Te4 2_568 2_568 119.20(6) n
Te1 Re1 Te4 . 2_568 90.89(9) n
Re3 Re1 Te4 . 2_568 59.97(5) n
Re2 Re1 Te4 . 2_568 119.63(6) n
Cl13 Re1 Te4 2_568 2_568 88.96(7) n
Cl1 Re1 Te3 . 2_568 92.0(2) n
Cl11 Re1 Te3 . 2_568 178.72(8) n
Cl14 Re1 Te3 2_568 2_568 88.96(7) n
Te2 Re1 Te3 . 2_568 90.99(8) n
Re2 Re1 Te3 2_568 2_568 59.53(5) n
Re3 Re1 Te3 2_568 2_568 60.23(5) n
Te1 Re1 Te3 . 2_568 178.72(8) n
Re3 Re1 Te3 . 2_568 119.59(6) n
Re2 Re1 Te3 . 2_568 120.20(6) n
Cl13 Re1 Te3 2_568 2_568 0.00(10) n
Te4 Re1 Te3 2_568 2_568 88.96(7) n
Cl2 Re2 Cl11 . . 88.8(3) no
Cl2 Re2 Cl12 . . 88.6(2) no
Cl11 Re2 Cl12 . . 90.57(9) no
Cl2 Re2 Cl14 . . 90.4(3) no
Cl11 Re2 Cl14 . . 179.14(8) no
Cl12 Re2 Cl14 . . 89.13(9) no
Cl2 Re2 Te3 . . 89.8(2) no
Cl11 Re2 Te3 . . 89.65(8) no
Cl12 Re2 Te3 . . 178.42(7) no
Cl14 Re2 Te3 . . 90.63(7) no
Cl2 Re2 Te1 . . 88.8(3) n
Cl11 Re2 Te1 . . 0.0(2) n
Cl12 Re2 Te1 . . 90.57(9) no
Cl14 Re2 Te1 . . 179.14(8) n
Te3 Re2 Te1 . . 89.65(8) n
Cl2 Re2 Te4 . . 90.4(3) n
Cl11 Re2 Te4 . . 179.14(8) n
Cl12 Re2 Te4 . . 89.13(9) n
Cl14 Re2 Te4 . . 0.00(10) n
Te3 Re2 Te4 . . 90.63(7) n
Te1 Re2 Te4 . . 179.14(8) n
Cl2 Re2 Re3 . . 134.8(3) no
Cl11 Re2 Re3 . . 59.87(7) no
Cl12 Re2 Re3 . . 120.60(6) no
Cl14 Re2 Re3 . . 120.96(6) no
Te3 Re2 Re3 . . 60.81(5) no
Te1 Re2 Re3 . . 59.87(7) n
Te4 Re2 Re3 . . 120.96(6) n
Cl2 Re2 Re1 . 2_568 136.4(3) no
Cl11 Re2 Re1 . 2_568 120.01(7) no
Cl12 Re2 Re1 . 2_568 120.18(8) no
Cl14 Re2 Re1 . 2_568 60.82(5) no
Te3 Re2 Re1 . 2_568 60.98(5) no
Te1 Re2 Re1 . 2_568 120.01(7) n
Te4 Re2 Re1 . 2_568 60.82(5) n
Re3 Re2 Re1 . 2_568 60.14(3) no
Cl2 Re2 Te2 . . 88.6(2) n
Cl11 Re2 Te2 . . 90.57(9) n
Cl12 Re2 Te2 . . 0.0(2) n
Cl14 Re2 Te2 . . 89.13(9) n
Te3 Re2 Te2 . . 178.42(7) n
Te1 Re2 Te2 . . 90.57(9) n
Te4 Re2 Te2 . . 89.13(9) n
Re3 Re2 Te2 . . 120.60(6) n
Re1 Re2 Te2 2_568 . 120.18(8) n
Cl2 Re2 Re3 . 2_568 135.2(3) no
Cl11 Re2 Re3 . 2_568 120.01(7) no
Cl12 Re2 Re3 . 2_568 60.06(7) no
Cl14 Re2 Re3 . 2_568 60.48(5) no
Te3 Re2 Re3 . 2_568 121.10(6) no
Te1 Re2 Re3 . 2_568 120.01(7) n
Te4 Re2 Re3 . 2_568 60.48(5) n
Re3 Re2 Re3 . 2_568 90.02(4) no
Re1 Re2 Re3 2_568 2_568 60.12(3) no
Te2 Re2 Re3 . 2_568 60.06(7) n
Cl2 Re2 Re1 . . 133.4(3) no
Cl11 Re2 Re1 . . 60.14(7) no
Cl12 Re2 Re1 . . 60.49(6) no
Cl14 Re2 Re1 . . 120.35(6) no
Te3 Re2 Re1 . . 120.91(5) no
Te1 Re2 Re1 . . 60.14(7) n
Te4 Re2 Re1 . . 120.35(6) n
Re3 Re2 Re1 . . 60.10(3) no
Re1 Re2 Re1 2_568 . 90.19(3) no
Te2 Re2 Re1 . . 60.49(6) n
Re3 Re2 Re1 2_568 . 59.87(3) no
Cl3 Re3 Cl14 . 2_568 90.53(14) no
Cl3 Re3 Cl12 . 2_568 90.8(2) no
Cl14 Re3 Cl12 2_568 2_568 88.25(8) no
Cl3 Re3 Te1 . . 89.7(2) no
Cl14 Re3 Te1 2_568 . 91.51(8) no
Cl12 Re3 Te1 2_568 . 179.38(10) no
Cl3 Re3 Re2 . . 134.07(13) no
Cl14 Re3 Re2 2_568 . 120.56(6) no
Cl12 Re3 Re2 2_568 . 120.43(7) no
Te1 Re3 Re2 . . 59.25(7) no
Cl3 Re3 Re1 . 2_568 135.13(15) no
Cl14 Re3 Re1 2_568 2_568 119.52(6) no
Cl12 Re3 Re1 2_568 2_568 60.44(7) no
Te1 Re3 Re1 . 2_568 119.24(7) no
Re2 Re3 Re1 . 2_568 59.99(3) no
Cl3 Re3 Te3 . . 89.30(14) no
Cl14 Re3 Te3 2_568 . 179.77(7) no
Cl12 Re3 Te3 2_568 . 91.61(7) n
Te1 Re3 Te3 . . 88.64(8) no
Re2 Re3 Te3 . . 59.67(5) no
Re1 Re3 Te3 2_568 . 60.54(6) no
Cl3 Re3 Re2 . 2_568 135.95(13) no
Cl14 Re3 Re2 2_568 2_568 59.37(6) no
Cl12 Re3 Re2 2_568 2_568 59.62(7) no
Te1 Re3 Re2 . 2_568 119.78(7) no
Re2 Re3 Re2 . 2_568 89.98(4) no
Re1 Re3 Re2 2_568 2_568 60.16(3) no
Te3 Re3 Re2 . 2_568 120.69(6) no
Cl3 Re3 Re1 . . 134.69(15) no
Cl14 Re3 Re1 2_568 . 60.33(5) no
Cl12 Re3 Re1 2_568 . 119.42(7) no
Te1 Re3 Re1 . . 59.98(7) no
Re2 Re3 Re1 . . 60.23(3) no
Re1 Re3 Re1 2_568 . 90.18(4) no
Te3 Re3 Re1 . . 119.89(6) no
Re2 Re3 Re1 2_568 . 59.81(3) no
Cl3 Re3 Te2 . 2_568 90.8(2) n
Cl14 Re3 Te2 2_568 2_568 88.25(8) n
Cl12 Re3 Te2 2_568 2_568 0.0(2) n
Te1 Re3 Te2 . 2_568 179.38(10) n
Re2 Re3 Te2 . 2_568 120.43(7) n
Re1 Re3 Te2 2_568 2_568 60.44(6) n
Te3 Re3 Te2 . 2_568 91.61(7) n
Re2 Re3 Te2 2_568 2_568 59.62(7) n
Re1 Re3 Te2 . 2_568 119.42(7) n
Cl3 Re3 Te4 . 2_568 90.53(14) n
Cl14 Re3 Te4 2_568 2_568 0.00(11) n
Cl12 Re3 Te4 2_568 2_568 88.25(8) n
Te1 Re3 Te4 . 2_568 91.51(8) n
Re2 Re3 Te4 . 2_568 120.56(6) n
Re1 Re3 Te4 2_568 2_568 119.52(6) n
Te3 Re3 Te4 . 2_568 179.77(7) n
Re2 Re3 Te4 2_568 2_568 59.37(5) n
Re1 Re3 Te4 . 2_568 60.33(5) n
Te2 Re3 Te4 2_568 2_568 88.25(8) n
Cl3 Re3 Cl11 . . 89.7(2) n
Cl14 Re3 Cl11 2_568 . 91.51(8) n
Cl12 Re3 Cl11 2_568 . 179.38(10) n
Te1 Re3 Cl11 . . 0.0(2) n
Re2 Re3 Cl11 . . 59.25(7) n
Re1 Re3 Cl11 2_568 . 119.24(8) n
Te3 Re3 Cl11 . . 88.64(8) n
Re2 Re3 Cl11 2_568 . 119.78(7) n
Re1 Re3 Cl11 . . 59.98(7) n
Te2 Re3 Cl11 2_568 . 179.38(10) n
Te4 Re3 Cl11 2_568 . 91.51(8) n
Cl4 Re4 Cl18 . . 89.3(2) no
Cl4 Re4 Cl17 . . 90.7(2) no
Cl18 Re4 Cl17 . . 90.47(10) no
Cl4 Re4 Te8 . . 89.3(2) n
Cl18 Re4 Te8 . . 0.0(2) n
Cl17 Re4 Te8 . . 90.47(10) n
Cl4 Re4 Re6 . 2_657 136.4(2) no
Cl18 Re4 Re6 . 2_657 119.64(10) no
Cl17 Re4 Re6 . 2_657 59.88(5) no
Te8 Re4 Re6 . 2_657 119.64(10) n
Cl4 Re4 Re5 . . 136.11(15) no
Cl18 Re4 Re5 . . 118.38(9) no
Cl17 Re4 Re5 . . 119.97(6) no
Te8 Re4 Re5 . . 118.38(9) n
Re6 Re4 Re5 2_657 . 60.10(3) no
Cl4 Re4 Re5 . 2_657 133.79(15) no
Cl18 Re4 Re5 . 2_657 59.52(9) no
Cl17 Re4 Re5 . 2_657 59.33(6) no
Te8 Re4 Re5 . 2_657 59.52(9) n
Re6 Re4 Re5 2_657 2_657 60.15(3) no
Re5 Re4 Re5 . 2_657 90.05(4) no
Cl4 Re4 Re6 . . 133.6(2) no
Cl18 Re4 Re6 . . 58.29(9) no
Cl17 Re4 Re6 . . 119.05(7) no
Te8 Re4 Re6 . . 58.29(9) n
Re6 Re4 Re6 2_657 . 90.00(4) no
Re5 Re4 Re6 . . 60.09(3) no
Re5 Re4 Re6 2_657 . 59.72(4) no
Cl4 Re4 Te6 . . 89.9(2) no
Cl18 Re4 Te6 . . 89.43(10) no
Cl17 Re4 Te6 . . 179.39(8) no
Te8 Re4 Te6 . . 89.43(10) n
Re6 Re4 Te6 2_657 . 119.68(5) no
Re5 Re4 Te6 . . 59.58(5) no
Re5 Re4 Te6 2_657 . 120.12(6) no
Re6 Re4 Te6 . . 60.40(6) no
Cl4 Re4 Te5 . . 91.5(2) no
Cl18 Re4 Te5 . . 178.17(10) no
Cl17 Re4 Te5 . . 91.14(7) no
Te8 Re4 Te5 . . 178.17(10) n
Re6 Re4 Te5 2_657 . 60.58(6) no
Re5 Re4 Te5 . . 59.99(5) no
Re5 Re4 Te5 2_657 . 120.72(6) no
Re6 Re4 Te5 . . 120.08(6) no
Te6 Re4 Te5 . . 88.95(7) no
Cl4 Re4 Cl15 . . 91.5(2) n
Cl18 Re4 Cl15 . . 178.17(10) n
Cl17 Re4 Cl15 . . 91.14(7) n
Te8 Re4 Cl15 . . 178.17(10) n
Re6 Re4 Cl15 2_657 . 60.58(6) n
Re5 Re4 Cl15 . . 59.99(5) n
Re5 Re4 Cl15 2_657 . 120.72(6) n
Re6 Re4 Cl15 . . 120.08(6) n
Te6 Re4 Cl15 . . 88.95(7) n
Te5 Re4 Cl15 . . 0.00(13) n
Cl4 Re4 Te7 . . 90.7(2) n
Cl18 Re4 Te7 . . 90.47(10) n
Cl17 Re4 Te7 . . 0.00(13) n
Te8 Re4 Te7 . . 90.47(10) n
Re6 Re4 Te7 2_657 . 59.88(6) n
Re5 Re4 Te7 . . 119.97(6) n
Re5 Re4 Te7 2_657 . 59.33(6) n
Re6 Re4 Te7 . . 119.05(7) n
Te6 Re4 Te7 . . 179.39(8) n
Te5 Re4 Te7 . . 91.14(7) n
Cl15 Re4 Te7 . . 91.14(7) n
Cl18 Re5 Cl5 2_657 . 89.8(2) no
Cl18 Re5 Cl15 2_657 . 89.65(10) no
Cl5 Re5 Cl15 . . 89.4(2) no
Cl18 Re5 Cl16 2_657 . 178.90(10) no
Cl5 Re5 Cl16 . . 91.2(2) no
Cl15 Re5 Cl16 . . 90.15(7) no
Cl18 Re5 Cl17 2_657 2_657 91.12(11) no
Cl5 Re5 Cl17 . 2_657 88.5(2) no
Cl15 Re5 Cl17 . 2_657 177.81(8) no
Cl16 Re5 Cl17 . 2_657 89.12(7) no
Cl18 Re5 Re4 2_657 . 118.07(9) no
Cl5 Re5 Re4 . . 136.8(2) no
Cl15 Re5 Re4 . . 60.77(5) no
Cl16 Re5 Re4 . . 60.92(5) no
Cl17 Re5 Re4 2_657 . 120.52(6) no
Cl18 Re5 Re6 2_657 2_657 58.19(8) no
Cl5 Re5 Re6 . 2_657 133.8(2) no
Cl15 Re5 Re6 . 2_657 60.78(6) no
Cl16 Re5 Re6 . 2_657 120.81(6) no
Cl17 Re5 Re6 2_657 2_657 121.32(7) no
Re4 Re5 Re6 . 2_657 59.89(3) no
Cl18 Re5 Re6 2_657 . 118.35(9) no
Cl5 Re5 Re6 . . 136.2(2) no
Cl15 Re5 Re6 . . 120.99(6) no
Cl16 Re5 Re6 . . 60.89(5) no
Cl17 Re5 Re6 2_657 . 60.32(5) no
Re4 Re5 Re6 . . 60.21(3) no
Re6 Re5 Re6 2_657 . 89.94(4) no
Cl18 Re5 Re4 2_657 2_657 58.76(9) no
Cl5 Re5 Re4 . 2_657 133.2(2) no
Cl15 Re5 Re4 . 2_657 120.93(6) no
Cl16 Re5 Re4 . 2_657 120.50(6) no
Cl17 Re5 Re4 2_657 2_657 61.17(6) no
Re4 Re5 Re4 . 2_657 89.95(4) no
Re6 Re5 Re4 2_657 2_657 60.15(4) no
Re6 Re5 Re4 . 2_657 59.62(3) no
Cl18 Re5 Te8 2_657 2_657 0.0(2) n
Cl5 Re5 Te8 . 2_657 89.8(2) n
Cl15 Re5 Te8 . 2_657 89.65(10) n
Cl16 Re5 Te8 . 2_657 178.90(10) n
Cl17 Re5 Te8 2_657 2_657 91.12(11) n
Re4 Re5 Te8 . 2_657 118.07(9) n
Re6 Re5 Te8 2_657 2_657 58.19(8) n
Re6 Re5 Te8 . 2_657 118.35(9) n
Re4 Re5 Te8 2_657 2_657 58.76(9) n
Cl18 Re5 Te7 2_657 2_657 91.12(11) n
Cl5 Re5 Te7 . 2_657 88.5(2) n
Cl15 Re5 Te7 . 2_657 177.81(8) n
Cl16 Re5 Te7 . 2_657 89.12(7) n
Cl17 Re5 Te7 2_657 2_657 0.00(13) n
Re4 Re5 Te7 . 2_657 120.52(6) n
Re6 Re5 Te7 2_657 2_657 121.32(7) n
Re6 Re5 Te7 . 2_657 60.32(5) n
Re4 Re5 Te7 2_657 2_657 61.17(6) n
Te8 Re5 Te7 2_657 2_657 91.12(11) n
Cl18 Re5 Te6 2_657 . 178.90(10) n
Cl5 Re5 Te6 . . 91.2(2) n
Cl15 Re5 Te6 . . 90.15(7) n
Cl16 Re5 Te6 . . 0.00(12) n
Cl17 Re5 Te6 2_657 . 89.12(7) n
Re4 Re5 Te6 . . 60.92(5) n
Re6 Re5 Te6 2_657 . 120.81(6) n
Re6 Re5 Te6 . . 60.89(5) n
Re4 Re5 Te6 2_657 . 120.50(6) n
Te8 Re5 Te6 2_657 . 178.90(10) n
Te7 Re5 Te6 2_657 . 89.12(7) n
Cl6 Re6 Cl18 . . 87.0(2) no
Cl6 Re6 Te8 . . 87.0(2) n
Cl18 Re6 Te8 . . 0.0(2) n
Cl6 Re6 Cl16 . . 90.5(2) no
Cl18 Re6 Cl16 . . 89.93(10) no
Te8 Re6 Cl16 . . 89.93(10) n
Cl6 Re6 Re4 . 2_657 137.1(2) no
Cl18 Re6 Re4 . 2_657 120.01(9) no
Te8 Re6 Re4 . 2_657 120.01(9) n
Cl16 Re6 Re4 . 2_657 119.63(5) no
Cl6 Re6 Te7 . 2_657 93.1(2) no
Cl18 Re6 Te7 . 2_657 177.92(11) no
Te8 Re6 Te7 . 2_657 177.92(11) n
Cl16 Re6 Te7 . 2_657 87.99(8) no
Re4 Re6 Te7 2_657 2_657 61.20(6) no
Cl6 Re6 Re5 . 2_657 132.1(2) no
Cl18 Re6 Re5 . 2_657 60.00(9) no
Te8 Re6 Re5 . 2_657 60.00(9) n
Cl16 Re6 Re5 . 2_657 120.36(6) no
Re4 Re6 Re5 2_657 2_657 60.01(3) no
Te7 Re6 Re5 2_657 2_657 121.20(6) no
Cl6 Re6 Re5 . . 137.7(2) no
Cl18 Re6 Re5 . . 119.01(10) no
Te8 Re6 Re5 . . 119.01(10) n
Cl16 Re6 Re5 . . 59.40(5) no
Re4 Re6 Re5 2_657 . 60.24(3) no
Te7 Re6 Re5 2_657 . 59.80(5) no
Re5 Re6 Re5 2_657 . 90.06(4) no
Cl6 Re6 Re4 . . 132.8(2) no
Cl18 Re6 Re4 . . 59.32(9) no
Te8 Re6 Re4 . . 59.32(9) n
Cl16 Re6 Re4 . . 60.24(5) no
Re4 Re6 Re4 2_657 . 90.00(4) no
Te7 Re6 Re4 2_657 . 119.48(6) no
Re5 Re6 Re4 2_657 . 60.13(4) no
Re5 Re6 Re4 . . 59.69(3) no
Cl6 Re6 Te5 . 2_657 89.2(2) no
Cl18 Re6 Te5 . 2_657 90.19(10) no
Te8 Re6 Te5 . 2_657 90.19(10) n
Cl16 Re6 Te5 . 2_657 179.69(7) no
Re4 Re6 Te5 2_657 2_657 60.53(5) no
Te7 Re6 Te5 2_657 2_657 91.88(8) no
Re5 Re6 Te5 2_657 2_657 59.94(5) no
Re5 Re6 Te5 . 2_657 120.77(6) no
Re4 Re6 Te5 . 2_657 120.07(6) no
Cl6 Re6 Te6 . . 90.5(2) n
Cl18 Re6 Te6 . . 89.93(10) n
Te8 Re6 Te6 . . 89.93(10) n
Cl16 Re6 Te6 . . 0.00(10) n
Re4 Re6 Te6 2_657 . 119.63(5) n
Te7 Re6 Te6 2_657 . 87.99(8) n
Re5 Re6 Te6 2_657 . 120.36(6) n
Re5 Re6 Te6 . . 59.40(5) n
Re4 Re6 Te6 . . 60.24(5) n
Te5 Re6 Te6 2_657 . 179.69(7) n
Cl6 Re6 Cl15 . 2_657 89.2(2) n
Cl18 Re6 Cl15 . 2_657 90.20(10) n
Te8 Re6 Cl15 . 2_657 90.20(10) n
Cl16 Re6 Cl15 . 2_657 179.69(7) n
Re4 Re6 Cl15 2_657 2_657 60.53(5) n
Te7 Re6 Cl15 2_657 2_657 91.88(8) n
Re5 Re6 Cl15 2_657 2_657 59.94(5) n
Re5 Re6 Cl15 . 2_657 120.77(6) n
Re4 Re6 Cl15 . 2_657 120.07(6) n
Te5 Re6 Cl15 2_657 2_657 0.00(11) n
Te6 Re6 Cl15 . 2_657 179.69(7) n
Re3 Te1 Re2 . . 60.88(7) no
Re3 Te1 Re1 . . 60.73(7) no
Re2 Te1 Re1 . . 61.02(8) no
Re2 Cl11 Re1 . . 61.02(8) n
Re2 Cl11 Re3 . . 60.88(7) n
Re1 Cl11 Re3 . . 60.73(7) n
Re1 Te2 Re2 . . 60.19(6) no
Re1 Te2 Re3 . 2_568 59.86(6) no
Re2 Te2 Re3 . 2_568 60.32(6) no
Re3 Cl12 Re2 2_568 . 60.32(6) n
Re3 Cl12 Re1 2_568 . 59.86(6) n
Re2 Cl12 Re1 . . 60.19(6) n
Re2 Te3 Re3 . . 59.52(5) no
Re2 Te3 Re1 . 2_568 59.50(5) no
Re3 Te3 Re1 . 2_568 59.23(5) no
Re1 Cl13 Re3 2_568 . 59.23(5) n
Re1 Cl13 Re2 2_568 . 59.50(5) n
Re3 Cl13 Re2 . . 59.52(5) n
Re2 Te4 Re1 . 2_568 59.85(5) no
Re2 Te4 Re3 . 2_568 60.15(5) no
Re1 Te4 Re3 2_568 2_568 59.70(5) no
Re3 Cl14 Re2 2_568 . 60.15(5) n
Re3 Cl14 Re1 2_568 2_568 59.70(5) n
Re2 Cl14 Re1 . 2_568 59.85(5) n
Re4 Te5 Re6 . 2_657 58.89(5) no
Re4 Te5 Re5 . . 59.24(5) no
Re6 Te5 Re5 2_657 . 59.28(6) no
Re5 Cl15 Re6 . 2_657 59.28(6) n
Re5 Cl15 Re4 . . 59.24(5) n
Re6 Cl15 Re4 2_657 . 58.89(5) n
Re4 Te6 Re5 . . 59.50(5) no
Re4 Te6 Re6 . . 59.36(5) no
Re5 Te6 Re6 . . 59.71(5) no
Re5 Cl16 Re6 . . 59.71(5) n
Re5 Cl16 Re4 . . 59.50(5) n
Re6 Cl16 Re4 . . 59.36(5) n
Re6 Te7 Re5 2_657 2_657 59.88(5) no
Re6 Te7 Re4 2_657 . 58.93(5) no
Re5 Te7 Re4 2_657 . 59.50(5) no
Re4 Cl17 Re5 . 2_657 59.50(5) n
Re4 Cl17 Re6 . 2_657 58.93(5) n
Re5 Cl17 Re6 2_657 2_657 59.88(5) n
Re6 Te8 Re4 . . 62.39(8) no
Re6 Te8 Re5 . 2_657 61.80(8) no
Re4 Te8 Re5 . 2_657 61.72(8) no
Re5 Cl18 Re6 2_657 . 61.80(8) n
Re5 Cl18 Re4 2_657 . 61.72(8) n
Re6 Cl18 Re4 . . 62.39(8) n

loop_
_geom_bond_atom_site_label_1
_geom_bond_atom_site_label_2
_geom_bond_site_symmetry_2
_geom_bond_distance
_geom_bond_publ_flag
Re1 Cl1 . 2.351(5) yes
Re1 Cl11 . 2.615(3) no
Re1 Cl14 2_568 2.651(2) no
Re1 Te2 . 2.645(3) no
Re1 L1 . 2.615(3) yes
Re1 L4 2_568 2.651(2) yes
Re1 L2 . 2.645(3) yes
Re1 Re2 2_568 2.6260(10) yes
Re1 Re3 2_568 2.6300(10) yes
Re1 Te1 . 2.615(3) no
Re1 Re3 . 2.6340(10) yes
Re1 Re2 . 2.6380(10) yes
Re1 Cl13 2_568 2.665(2) no
Re1 L3 2_568 2.665(2) yes
Re1 Te4 2_568 2.651(2) no
Re1 Te3 2_568 2.665(2) no
Re2 Cl2 . 2.326(6) yes
Re2 Cl11 . 2.580(3) no
Re2 Cl12 . 2.614(3) no
Re2 Cl14 . 2.612(2) no
Re2 Te3 . 2.627(2) no
Re2 L1 . 2.580(3) yes
Re2 L2 . 2.614(3) yes
Re2 L4 . 2.612(2) yes
Re2 L3 . 2.627(2) yes
Re2 Te1 . 2.580(3) no
Re2 Te4 . 2.612(2) no
Re2 Re3 . 2.6230(10) yes
Re2 Re1 2_568 2.6260(10) no
Re2 Te2 . 2.614(3) no
Re2 Re3 2_568 2.6330(10) yes
Re3 Cl3 . 2.339(6) yes
Re3 Cl14 2_568 2.641(2) no
Re3 Cl12 2_568 2.626(3) no
Re3 Te1 . 2.596(3) no
Re3 Re1 2_568 2.63000(10) no
Re3 Te3 . 2.657(2) no
Re3 L4 2_568 2.641(2) yes
Re3 L2 2_568 2.626(3) yes
Re3 L1 . 2.596(3) yes
Re3 Re1 2_568 2.63000(10) no
Re3 L3 . 2.657(2) yes
Re3 Re2 2_568 2.6330(10) no
Re3 Te2 2_568 2.626(3) no
Re3 Te4 2_568 2.641(2) no
Re3 Cl11 . 2.596(3) no
Re4 Cl4 . 2.353(5) yes
Re4 Cl18 . 2.558(3) no
Re4 Cl17 . 2.679(2) no
Re4 L8 . 2.558(3) yes
Re4 L7 . 2.679(2) yes
Re4 Te8 . 2.558(3) no
Re4 Re6 2_657 2.6180(10) yes
Re4 Re5 . 2.6220(10) yes
Re4 Re5 2_657 2.6350(10) yes
Re4 Re6 . 2.6350(10) yes
Re4 Te6 . 2.659(2) no
Re4 Te5 . 2.662(2) no
Re4 L6 . 2.659(2) yes
Re4 L5 . 2.662(2) yes
Re4 Cl15 . 2.662(2) no
Re4 Te7 . 2.679(2) no
Re5 Cl18 2_657 2.578(4) no
Re5 Cl15 . 2.642(2) no
Re5 Cl16 . 2.624(2) no
Re5 Cl17 2_657 2.630(2) no
Re5 L8 2_657 2.578(4) yes
Re5 Cl5 . 2.325(6) yes
Re5 L5 . 2.642(2) yes
Re5 L6 . 2.624(2) yes
Re5 L7 2_657 2.630(2) yes
Re5 Re6 2_657 2.6240(10) yes
Re5 Re6 . 2.6320(10) yes
Re5 Re4 2_657 2.6350(10) no
Re5 Te8 2_657 2.578(4) no
Re5 Te7 2_657 2.630(2) no
Re5 Te6 . 2.624(2) no
Re6 Cl6 . 2.341(6) yes
Re6 Cl18 . 2.530(3) no
Re6 L8 . 2.530(3) yes
Re6 Te8 . 2.530(3) no
Re6 Cl16 . 2.663(2) no
Re6 L6 . 2.663(2) yes
Re6 Re4 2_657 2.6180(10) no
Re6 Te7 2_657 2.644(2) no
Re6 L7 2_657 2.644(2) yes
Re6 Re5 2_657 2.6240(10) no
Re6 Te5 2_657 2.664(3) no
Re6 L5 2_657 2.664(3) yes
Re6 Te6 . 2.663(2) no
Re6 Cl15 2_657 2.664(3) no
Te2 Re3 2_568 2.626(3) n
Cl12 Re3 2_568 2.626(3) n
Te3 Re1 2_568 2.665(2) n
Cl13 Re1 2_568 2.665(2) n
Te4 Re1 2_568 2.651(2) n
Te4 Re3 2_568 2.641(2) n
Cl14 Re3 2_568 2.641(2) n
Cl14 Re1 2_568 2.651(2) n
Te5 Re6 2_657 2.664(3) n
Cl15 Re6 2_657 2.664(3) n
Te7 Re6 2_657 2.644(2) n
Te7 Re5 2_657 2.630(2) n
Cl17 Re5 2_657 2.630(2) n
Cl17 Re6 2_657 2.644(2) n
Te8 Re5 2_657 2.578(4) n
Cl18 Re5 2_657 2.578(4) n
